data_4100342
loop_
_publ_author_name
'Kazuhiro Takenaka'

_journal_name_full 'Journal of the American Chemical Society'
_journal_year 2005
_chemical_formula_moiety 'C60 H53 Cl N2 P2 Pd '
_chemical_formula_sum 'C60 H53 Cl N2 P2 Pd'
_chemical_formula_weight 1005.89
_space_group_IT_number 2
_space_group_name_Hall '-P 1'
_space_group_name_H-M_alt 'P -1'
_symmetry_cell_setting triclinic
_symmetry_Int_Tables_number 2
_symmetry_space_group_name_Hall '-P 1'
_symmetry_space_group_name_H-M 'P -1'
_cell_angle_alpha 89.998(3)
_cell_angle_beta 99.884(3)
_cell_angle_gamma 89.998(3)
_cell_formula_units_Z 4
_cell_length_a 13.426(2)
_cell_length_b 18.748(3)
_cell_length_c 19.735(3)
_cell_measurement_temperature 173.1
_cell_volume 4893.8(14)
_exptl_crystal_density_diffrn 1.365
_cod_original_formula_sum 'C60 H53 Cl N2 P2 Pd '
_cod_database_code 4100342

loop_
_symmetry_equiv_pos_as_xyz
x,y,z
-x,-y,-z

loop_
_atom_site_label
_atom_site_type_symbol
_atom_site_fract_x
_atom_site_fract_y
_atom_site_fract_z
_atom_site_U_iso_or_equiv
_atom_site_adp_type
_atom_site_occupancy
_atom_site_symmetry_multiplicity
_atom_site_calc_flag
_atom_site_refinement_flags
_atom_site_disorder_assembly
_atom_site_disorder_group
Pd(1) Pd 0.17968(2) -0.157350(10) 0.742190(10) 0.01724(7) Uani 1.00 1 d . . .
Pd(2) Pd 0.32034(2) 0.342650(10) 0.757810(10) 0.01740(7) Uani 1.00 1 d . . .
Cl(1) Cl 0.22914(6) -0.04633(4) 0.69740(4) 0.0278(2) Uani 1.00 1 d . . .
Cl(2) Cl 0.27075(6) 0.45359(4) 0.80255(4) 0.0278(2) Uani 1.00 1 d . . .
P(1) P 0.10526(6) -0.18958(4) 0.63044(4) 0.0195(2) Uani 1.00 1 d . . .
P(2) P 0.23728(6) -0.11722(4) 0.85406(4) 0.0189(2) Uani 1.00 1 d . . .
P(3) P 0.26263(6) 0.38282(4) 0.64599(4) 0.0192(2) Uani 1.00 1 d . . .
P(4) P 0.39470(6) 0.31037(4) 0.86952(4) 0.0195(2) Uani 1.00 1 d . . .
N(1) N -0.0941(2) -0.1742(1) 0.8337(1) 0.0288(8) Uani 1.00 1 d . . .
N(2) N 0.3470(2) -0.2634(1) 0.76611(13) 0.0257(8) Uani 1.00 1 d . . .
N(3) N 0.1530(2) 0.2369(1) 0.73420(13) 0.0261(8) Uani 1.00 1 d . . .
N(4) N 0.5941(2) 0.3257(1) 0.6664(1) 0.0291(8) Uani 1.00 1 d . . .
C(1) C 0.1309(2) -0.2482(2) 0.7817(1) 0.0187(8) Uani 1.00 1 d . . .
C(2) C 0.0363(2) -0.2502(2) 0.8018(2) 0.0184(8) Uani 1.00 1 d . . .
C(3) C 0.0004(2) -0.3118(2) 0.8298(2) 0.0210(9) Uani 1.00 1 d . . .
C(4) C 0.0562(2) -0.3744(2) 0.8386(2) 0.0203(9) Uani 1.00 1 d . . .
C(5) C 0.1514(2) -0.3723(2) 0.8184(2) 0.0213(9) Uani 1.00 1 d . . .
C(6) C 0.1896(2) -0.3109(2) 0.7920(2) 0.0192(8) Uani 1.00 1 d . . .
C(7) C -0.0248(2) -0.1854(2) 0.7982(2) 0.0225(9) Uani 1.00 1 d . . .
C(8) C 0.2942(2) -0.3161(2) 0.7805(2) 0.0215(9) Uani 1.00 1 d . . .
C(9) C 0.0179(3) -0.4429(2) 0.8679(2) 0.0236(9) Uani 1.00 1 d . . .
C(10) C 0.0004(3) -0.4995(2) 0.8108(2) 0.0297(10) Uani 1.00 1 d . . .
C(11) C 0.0970(3) -0.4709(2) 0.9275(2) 0.0395(11) Uani 1.00 1 d . . .
C(12) C -0.0814(3) -0.4312(2) 0.8939(2) 0.0362(11) Uani 1.00 1 d . . .
C(13) C -0.1392(3) -0.1053(2) 0.8260(2) 0.0343(11) Uani 1.00 1 d . . .
C(14) C -0.1428(3) -0.0662(2) 0.8852(2) 0.0471(13) Uani 1.00 1 d . . .
C(15) C -0.1772(4) 0.0039(2) 0.8794(3) 0.067(2) Uani 1.00 1 d . . .
C(16) C -0.2095(4) 0.0332(3) 0.8157(4) 0.084(2) Uani 1.00 1 d . . .
C(17) C -0.2091(4) -0.0063(3) 0.7582(3) 0.077(2) Uani 1.00 1 d . . .
C(18) C -0.1752(3) -0.0755(2) 0.7621(2) 0.051(1) Uani 1.00 1 d . . .
C(19) C 0.4513(3) -0.2745(2) 0.7673(2) 0.0260(9) Uani 1.00 1 d . . .
C(20) C 0.4981(3) -0.2398(2) 0.7187(2) 0.0383(11) Uani 1.00 1 d . . .
C(21) C 0.6010(3) -0.2463(2) 0.7206(2) 0.0487(13) Uani 1.00 1 d . . .
C(22) C 0.6596(3) -0.2864(2) 0.7703(2) 0.0475(13) Uani 1.00 1 d . . .
C(23) C 0.6149(3) -0.3199(2) 0.8188(2) 0.0406(12) Uani 1.00 1 d . . .
C(24) C 0.5120(3) -0.3142(2) 0.8180(2) 0.0319(10) Uani 1.00 1 d . . .
C(25) C 0.0314(2) -0.2716(2) 0.6249(1) 0.0202(8) Uani 1.00 1 d . . .
C(26) C -0.0733(3) -0.2709(2) 0.6152(2) 0.0274(10) Uani 1.00 1 d . . .
C(27) C -0.1260(3) -0.3347(2) 0.6187(2) 0.0336(10) Uani 1.00 1 d . . .
C(28) C -0.0743(3) -0.3983(2) 0.6318(2) 0.0323(10) Uani 1.00 1 d . . .
C(29) C 0.0303(3) -0.3989(2) 0.6418(2) 0.0281(10) Uani 1.00 1 d . . .
C(30) C 0.0824(3) -0.3360(2) 0.6381(2) 0.0245(9) Uani 1.00 1 d . . .
C(31) C 0.1943(3) -0.2055(2) 0.5715(2) 0.0225(9) Uani 1.00 1 d . . .
C(32) C 0.1682(3) -0.2475(2) 0.5124(2) 0.0285(10) Uani 1.00 1 d . . .
C(33) C 0.2373(3) -0.2584(2) 0.4688(2) 0.0331(11) Uani 1.00 1 d . . .
C(34) C 0.3324(3) -0.2285(2) 0.4829(2) 0.0350(11) Uani 1.00 1 d . . .
C(35) C 0.3584(3) -0.1859(2) 0.5407(2) 0.0370(11) Uani 1.00 1 d . . .
C(36) C 0.2895(3) -0.1747(2) 0.5849(2) 0.0287(10) Uani 1.00 1 d . . .
C(37) C 0.0161(2) -0.1236(2) 0.5867(2) 0.0236(9) Uani 1.00 1 d . . .
C(38) C -0.0187(3) -0.0693(2) 0.6239(2) 0.0339(10) Uani 1.00 1 d . . .
C(39) C -0.0897(3) -0.0205(2) 0.5919(2) 0.0429(12) Uani 1.00 1 d . . .
C(40) C -0.1257(3) -0.0252(2) 0.5221(2) 0.0417(12) Uani 1.00 1 d . . .
C(41) C -0.0912(3) -0.0788(2) 0.4850(2) 0.0406(12) Uani 1.00 1 d . . .
C(42) C -0.0214(3) -0.1276(2) 0.5165(2) 0.0334(10) Uani 1.00 1 d . . .
C(43) C 0.3742(2) -0.1106(2) 0.8769(2) 0.0200(8) Uani 1.00 1 d . . .
C(44) C 0.4327(2) -0.1077(2) 0.8246(2) 0.0217(9) Uani 1.00 1 d . . .
C(45) C 0.5364(3) -0.0979(2) 0.8411(2) 0.0271(10) Uani 1.00 1 d . . .
C(46) C 0.5820(3) -0.0896(2) 0.9083(2) 0.0304(10) Uani 1.00 1 d . . .
C(47) C 0.5251(3) -0.0937(2) 0.9604(2) 0.0303(10) Uani 1.00 1 d . . .
C(48) C 0.4226(3) -0.1047(2) 0.9448(2) 0.0253(9) Uani 1.00 1 d . . .
C(49) C 0.1910(2) -0.0277(2) 0.8678(2) 0.0220(9) Uani 1.00 1 d . . .
C(50) C 0.1048(3) -0.0017(2) 0.8261(2) 0.0300(10) Uani 1.00 1 d . . .
C(51) C 0.0675(3) 0.0655(2) 0.8358(2) 0.0336(10) Uani 1.00 1 d . . .
C(52) C 0.1181(3) 0.1088(2) 0.8873(2) 0.0348(11) Uani 1.00 1 d . . .
C(53) C 0.2030(3) 0.0839(2) 0.9293(2) 0.0371(11) Uani 1.00 1 d . . .
C(54) C 0.2397(3) 0.0165(2) 0.9200(2) 0.0330(10) Uani 1.00 1 d . . .
C(55) C 0.2008(2) -0.1678(2) 0.9251(2) 0.0224(9) Uani 1.00 1 d . . .
C(56) C 0.2462(3) -0.2342(2) 0.9420(2) 0.0267(9) Uani 1.00 1 d . . .
C(57) C 0.2128(3) -0.2772(2) 0.9903(2) 0.0342(11) Uani 1.00 1 d . . .
C(58) C 0.1359(3) -0.2546(2) 1.0231(2) 0.0398(12) Uani 1.00 1 d . . .
C(59) C 0.0918(3) -0.1892(2) 1.0075(2) 0.0433(12) Uani 1.00 1 d . . .
C(60) C 0.1236(3) -0.1456(2) 0.9583(2) 0.0317(10) Uani 1.00 1 d . . .
C(61) C 0.3688(2) 0.2520(2) 0.7187(1) 0.0171(8) Uani 1.00 1 d . . .
C(62) C 0.3103(2) 0.1892(2) 0.7079(1) 0.0199(8) Uani 1.00 1 d . . .
C(63) C 0.3491(2) 0.1276(2) 0.6817(2) 0.0221(9) Uani 1.00 1 d . . .
C(64) C 0.4437(2) 0.1252(2) 0.6614(2) 0.0213(9) Uani 1.00 1 d . . .
C(65) C 0.4996(2) 0.1883(2) 0.6699(2) 0.0212(9) Uani 1.00 1 d . . .
C(66) C 0.4635(2) 0.2494(2) 0.6980(2) 0.0188(8) Uani 1.00 1 d . . .
C(67) C 0.2057(2) 0.1839(2) 0.7196(2) 0.0223(9) Uani 1.00 1 d . . .
C(68) C 0.5250(2) 0.3146(2) 0.7019(2) 0.0225(9) Uani 1.00 1 d . . .
C(69) C 0.4822(3) 0.0572(2) 0.6321(2) 0.0249(9) Uani 1.00 1 d . . .
C(70) C 0.5000(3) 0.0004(2) 0.6892(2) 0.0312(10) Uani 1.00 1 d . . .
C(71) C 0.4035(3) 0.0295(2) 0.5721(2) 0.0393(11) Uani 1.00 1 d . . .
C(72) C 0.5813(3) 0.0690(2) 0.6060(2) 0.0367(11) Uani 1.00 1 d . . .
C(73) C 0.0481(2) 0.2257(2) 0.7328(2) 0.0249(9) Uani 1.00 1 d . . .
C(74) C -0.0117(3) 0.1856(2) 0.6823(2) 0.0330(10) Uani 1.00 1 d . . .
C(75) C -0.1148(3) 0.1799(2) 0.6811(2) 0.0422(12) Uani 1.00 1 d . . .
C(76) C -0.1594(3) 0.2138(2) 0.7298(2) 0.0453(13) Uani 1.00 1 d . . .
C(77) C -0.1011(3) 0.2538(2) 0.7796(2) 0.0478(13) Uani 1.00 1 d . . .
C(78) C 0.0020(3) 0.2607(2) 0.7813(2) 0.0368(11) Uani 1.00 1 d . . .
C(79) C 0.6388(3) 0.3947(2) 0.6736(2) 0.0355(11) Uani 1.00 1 d . . .
C(80) C 0.6747(3) 0.4248(2) 0.7375(2) 0.051(1) Uani 1.00 1 d . . .
C(81) C 0.7093(4) 0.4936(3) 0.7418(3) 0.076(2) Uani 1.00 1 d . . .
C(82) C 0.7089(4) 0.5332(3) 0.6842(4) 0.082(2) Uani 1.00 1 d . . .
C(83) C 0.6770(4) 0.5039(2) 0.6205(3) 0.069(2) Uani 1.00 1 d . . .
C(84) C 0.6427(3) 0.4342(2) 0.6149(2) 0.0485(13) Uani 1.00 1 d . . .
C(85) C 0.2994(2) 0.3320(2) 0.5752(2) 0.0221(9) Uani 1.00 1 d . . .
C(86) C 0.3764(3) 0.3543(2) 0.5418(2) 0.0304(10) Uani 1.00 1 d . . .
C(87) C 0.4080(3) 0.3114(2) 0.4926(2) 0.0429(12) Uani 1.00 1 d . . .
C(88) C 0.3644(3) 0.2457(2) 0.4772(2) 0.0407(12) Uani 1.00 1 d . . .
C(89) C 0.2872(3) 0.2225(2) 0.5095(2) 0.0344(11) Uani 1.00 1 d . . .
C(90) C 0.2533(3) 0.2660(2) 0.5579(2) 0.0266(9) Uani 1.00 1 d . . .
C(91) C 0.1260(2) 0.3896(2) 0.6234(2) 0.0200(8) Uani 1.00 1 d . . .
C(92) C 0.0771(3) 0.3951(2) 0.5551(2) 0.0260(9) Uani 1.00 1 d . . .
C(93) C -0.0253(3) 0.4061(2) 0.5399(2) 0.0298(10) Uani 1.00 1 d . . .
C(94) C -0.0822(3) 0.4102(2) 0.5918(2) 0.0300(10) Uani 1.00 1 d . . .
C(95) C -0.0359(3) 0.4023(2) 0.6591(2) 0.0275(10) Uani 1.00 1 d . . .
C(96) C 0.0674(2) 0.3925(2) 0.6758(2) 0.0226(9) Uani 1.00 1 d . . .
C(97) C 0.3092(2) 0.4725(2) 0.6321(2) 0.0218(9) Uani 1.00 1 d . . .
C(98) C 0.2604(3) 0.5165(2) 0.5800(2) 0.0323(10) Uani 1.00 1 d . . .
C(99) C 0.2968(3) 0.5838(2) 0.5705(2) 0.0381(11) Uani 1.00 1 d . . .
C(100) C 0.3821(3) 0.6087(2) 0.6125(2) 0.0339(11) Uani 1.00 1 d . . .
C(101) C 0.4320(3) 0.5656(2) 0.6638(2) 0.0337(11) Uani 1.00 1 d . . .
C(102) C 0.3953(3) 0.4981(2) 0.6742(2) 0.0302(10) Uani 1.00 1 d . . .
C(103) C 0.4687(2) 0.2284(2) 0.8752(2) 0.0220(9) Uani 1.00 1 d . . .
C(104) C 0.4175(3) 0.1639(2) 0.8620(2) 0.0230(9) Uani 1.00 1 d . . .
C(105) C 0.4699(3) 0.1010(2) 0.8580(2) 0.0298(10) Uani 1.00 1 d . . .
C(106) C 0.5741(3) 0.1020(2) 0.8680(2) 0.0333(11) Uani 1.00 1 d . . .
C(107) C 0.6260(3) 0.1655(2) 0.8815(2) 0.0340(11) Uani 1.00 1 d . . .
C(108) C 0.5732(3) 0.2290(2) 0.8851(2) 0.0265(9) Uani 1.00 1 d . . .
C(109) C 0.3058(2) 0.2947(2) 0.9284(2) 0.0214(9) Uani 1.00 1 d . . .
C(110) C 0.3315(3) 0.2526(2) 0.9873(2) 0.0276(10) Uani 1.00 1 d . . .
C(111) C 0.2627(3) 0.2417(2) 1.0314(2) 0.0326(10) Uani 1.00 1 d . . .
C(112) C 0.1679(3) 0.2716(2) 1.0172(2) 0.0353(11) Uani 1.00 1 d . . .
C(113) C 0.1417(3) 0.3140(2) 0.9592(2) 0.0349(11) Uani 1.00 1 d . . .
C(114) C 0.2101(3) 0.3254(2) 0.9153(2) 0.0279(10) Uani 1.00 1 d . . .
C(115) C 0.4840(2) 0.3764(2) 0.9134(2) 0.0237(9) Uani 1.00 1 d . . .
C(116) C 0.5194(3) 0.4308(2) 0.8760(2) 0.0352(11) Uani 1.00 1 d . . .
C(117) C 0.5894(3) 0.4792(2) 0.9081(2) 0.0422(12) Uani 1.00 1 d . . .
C(118) C 0.6257(3) 0.4744(2) 0.9776(2) 0.0417(12) Uani 1.00 1 d . . .
C(119) C 0.5907(3) 0.4216(2) 1.0151(2) 0.0395(11) Uani 1.00 1 d . . .
C(120) C 0.5216(3) 0.3720(2) 0.9835(2) 0.0351(11) Uani 1.00 1 d . . .
H(1) H -0.0648(2) -0.3111(2) 0.8423(2) 0.0253(13) Uiso 1.00 1 c . . .
H(2) H 0.1911(2) -0.4145(2) 0.8228(2) 0.0252(13) Uiso 1.00 1 c . . .
H(3) H -0.0137(2) -0.1498(2) 0.7661(2) 0.0268(13) Uiso 1.00 1 c . . .
H(4) H 0.3246(2) -0.3620(2) 0.7831(2) 0.0264(13) Uiso 1.00 1 c . . .
H(5) H -0.0224(3) -0.5428(2) 0.8280(2) 0.037(1) Uiso 1.00 1 c . . .
H(6) H -0.0491(3) -0.4825(2) 0.7741(2) 0.037(1) Uiso 1.00 1 c . . .
H(7) H 0.0621(3) -0.5077(2) 0.7947(2) 0.037(1) Uiso 1.00 1 c . . .
H(8) H 0.0741(3) -0.5144(2) 0.9441(2) 0.046(2) Uiso 1.00 1 c . . .
H(9) H 0.1586(3) -0.4789(2) 0.9112(2) 0.046(2) Uiso 1.00 1 c . . .
H(10) H 0.1076(3) -0.4369(2) 0.9637(2) 0.047(2) Uiso 1.00 1 c . . .
H(11) H -0.0725(3) -0.3968(2) 0.9298(2) 0.047(2) Uiso 1.00 1 c . . .
H(12) H -0.1303(3) -0.4144(2) 0.8567(2) 0.047(2) Uiso 1.00 1 c . . .
H(13) H -0.1040(3) -0.4748(2) 0.9105(2) 0.047(2) Uiso 1.00 1 c . . .
H(14) H -0.1232(3) -0.0873(2) 0.9293(2) 0.059(2) Uiso 1.00 1 c . . .
H(15) H -0.1770(4) 0.0325(2) 0.9192(3) 0.087(2) Uiso 1.00 1 c . . .
H(16) H -0.2329(4) 0.0811(3) 0.8120(4) 0.109(3) Uiso 1.00 1 c . . .
H(17) H -0.2321(4) 0.0149(3) 0.7146(3) 0.097(3) Uiso 1.00 1 c . . .
H(18) H -0.1777(3) -0.1039(2) 0.7220(2) 0.063(2) Uiso 1.00 1 c . . .
H(19) H 0.4587(3) -0.2114(2) 0.6843(2) 0.046(2) Uiso 1.00 1 c . . .
H(20) H 0.6321(3) -0.2238(2) 0.6865(2) 0.060(2) Uiso 1.00 1 c . . .
H(21) H 0.7306(3) -0.2896(2) 0.7716(2) 0.057(2) Uiso 1.00 1 c . . .
H(22) H 0.6547(3) -0.3486(2) 0.8529(2) 0.048(2) Uiso 1.00 1 c . . .
H(23) H 0.4814(3) -0.3368(2) 0.8524(2) 0.038(1) Uiso 1.00 1 c . . .
H(24) H -0.1082(3) -0.2269(2) 0.6062(2) 0.032(1) Uiso 1.00 1 c . . .
H(25) H -0.1977(3) -0.3343(2) 0.6121(2) 0.040(1) Uiso 1.00 1 c . . .
H(26) H -0.1104(3) -0.4416(2) 0.6340(2) 0.039(1) Uiso 1.00 1 c . . .
H(27) H 0.0660(3) -0.4425(2) 0.6512(2) 0.034(1) Uiso 1.00 1 c . . .
H(28) H 0.1542(3) -0.3363(2) 0.6447(2) 0.0294(13) Uiso 1.00 1 c . . .
H(29) H 0.1035(3) -0.2693(2) 0.5027(2) 0.034(1) Uiso 1.00 1 c . . .
H(30) H 0.2193(3) -0.2862(2) 0.4283(2) 0.040(2) Uiso 1.00 1 c . . .
H(31) H 0.3798(3) -0.2371(2) 0.4532(2) 0.044(2) Uiso 1.00 1 c . . .
H(32) H 0.4233(3) -0.1644(2) 0.5499(2) 0.046(2) Uiso 1.00 1 c . . .
H(33) H 0.3080(3) -0.1463(2) 0.6250(2) 0.035(1) Uiso 1.00 1 c . . .
H(34) H 0.0069(3) -0.0649(2) 0.6717(2) 0.040(1) Uiso 1.00 1 c . . .
H(35) H -0.1137(3) 0.0159(2) 0.6185(2) 0.051(2) Uiso 1.00 1 c . . .
H(36) H -0.1742(3) 0.0084(2) 0.5007(2) 0.049(2) Uiso 1.00 1 c . . .
H(37) H -0.1155(3) -0.0822(2) 0.4369(2) 0.047(2) Uiso 1.00 1 c . . .
H(38) H 0.0026(3) -0.1644(2) 0.4903(2) 0.039(1) Uiso 1.00 1 c . . .
H(39) H 0.4009(2) -0.1124(2) 0.7779(2) 0.0253(13) Uiso 1.00 1 c . . .
H(40) H 0.5763(3) -0.0975(2) 0.8058(2) 0.033(1) Uiso 1.00 1 c . . .
H(41) H 0.6527(3) -0.0811(2) 0.9195(2) 0.036(1) Uiso 1.00 1 c . . .
H(42) H 0.5569(3) -0.0881(2) 1.0070(2) 0.035(1) Uiso 1.00 1 c . . .
H(43) H 0.3846(3) -0.1089(2) 0.9811(2) 0.0299(13) Uiso 1.00 1 c . . .
H(44) H 0.0708(3) -0.0315(2) 0.7906(2) 0.036(1) Uiso 1.00 1 c . . .
H(45) H 0.0075(3) 0.0817(2) 0.8073(2) 0.040(1) Uiso 1.00 1 c . . .
H(46) H 0.0947(3) 0.1558(2) 0.8933(2) 0.043(2) Uiso 1.00 1 c . . .
H(47) H 0.2363(3) 0.1135(2) 0.9653(2) 0.044(2) Uiso 1.00 1 c . . .
H(48) H 0.2984(3) -0.0003(2) 0.9495(2) 0.038(1) Uiso 1.00 1 c . . .
H(49) H 0.3001(3) -0.2492(2) 0.9199(2) 0.032(1) Uiso 1.00 1 c . . .
H(50) H 0.2429(3) -0.3225(2) 1.0015(2) 0.040(1) Uiso 1.00 1 c . . .
H(51) H 0.1116(3) -0.2845(2) 1.0556(2) 0.048(2) Uiso 1.00 1 c . . .
H(52) H 0.0409(3) -0.1733(2) 1.0320(2) 0.054(2) Uiso 1.00 1 c . . .
H(53) H 0.0921(3) -0.1008(2) 0.9468(2) 0.038(1) Uiso 1.00 1 c . . .
H(54) H 0.3097(2) 0.0853(2) 0.6773(2) 0.0260(13) Uiso 1.00 1 c . . .
H(55) H 0.5642(2) 0.1895(2) 0.6564(2) 0.0256(13) Uiso 1.00 1 c . . .
H(56) H 0.1750(2) 0.1381(2) 0.7164(2) 0.0269(13) Uiso 1.00 1 c . . .
H(57) H 0.5140(2) 0.3502(2) 0.7341(2) 0.0270(13) Uiso 1.00 1 c . . .
H(58) H 0.4383(3) -0.0080(2) 0.7053(2) 0.039(1) Uiso 1.00 1 c . . .
H(59) H 0.5228(3) -0.0427(2) 0.6717(2) 0.039(2) Uiso 1.00 1 c . . .
H(60) H 0.5494(3) 0.0173(2) 0.7260(2) 0.039(2) Uiso 1.00 1 c . . .
H(61) H 0.3414(3) 0.0220(2) 0.5879(2) 0.047(2) Uiso 1.00 1 c . . .
H(62) H 0.3940(3) 0.0638(2) 0.5361(2) 0.047(2) Uiso 1.00 1 c . . .
H(63) H 0.4259(3) -0.0141(2) 0.5554(2) 0.047(2) Uiso 1.00 1 c . . .
H(64) H 0.6034(3) 0.0257(2) 0.5886(2) 0.046(2) Uiso 1.00 1 c . . .
H(65) H 0.5716(3) 0.1039(2) 0.5705(2) 0.046(2) Uiso 1.00 1 c . . .
H(66) H 0.6309(3) 0.0854(2) 0.6430(2) 0.046(2) Uiso 1.00 1 c . . .
H(67) H 0.0182(3) 0.1630(2) 0.6477(2) 0.039(1) Uiso 1.00 1 c . . .
H(68) H -0.1540(3) 0.1508(2) 0.6472(2) 0.049(2) Uiso 1.00 1 c . . .
H(69) H -0.2305(3) 0.2105(2) 0.7277(2) 0.055(2) Uiso 1.00 1 c . . .
H(70) H -0.1317(3) 0.2763(2) 0.8139(2) 0.059(2) Uiso 1.00 1 c . . .
H(71) H 0.0419(3) 0.2893(2) 0.8153(2) 0.044(2) Uiso 1.00 1 c . . .
H(72) H 0.6759(3) 0.3966(2) 0.7777(2) 0.063(2) Uiso 1.00 1 c . . .
H(73) H 0.7345(4) 0.5144(3) 0.7853(3) 0.096(3) Uiso 1.00 1 c . . .
H(74) H 0.7304(4) 0.5816(3) 0.6877(4) 0.107(3) Uiso 1.00 1 c . . .
H(75) H 0.6783(4) 0.5323(2) 0.5808(3) 0.090(2) Uiso 1.00 1 c . . .
H(76) H 0.6225(3) 0.4135(2) 0.5707(2) 0.061(2) Uiso 1.00 1 c . . .
H(77) H 0.4070(3) 0.3995(2) 0.5531(2) 0.037(1) Uiso 1.00 1 c . . .
H(78) H 0.4592(3) 0.3274(2) 0.4685(2) 0.053(2) Uiso 1.00 1 c . . .
H(79) H 0.3889(3) 0.2157(2) 0.4448(2) 0.050(2) Uiso 1.00 1 c . . .
H(80) H 0.2571(3) 0.1773(2) 0.4977(2) 0.040(1) Uiso 1.00 1 c . . .
H(81) H 0.1990(3) 0.2512(2) 0.5798(2) 0.032(1) Uiso 1.00 1 c . . .
H(82) H 0.1150(3) 0.3910(2) 0.5188(2) 0.031(1) Uiso 1.00 1 c . . .
H(83) H -0.0570(3) 0.4114(2) 0.4933(2) 0.034(1) Uiso 1.00 1 c . . .
H(84) H -0.1530(3) 0.4185(2) 0.5807(2) 0.035(1) Uiso 1.00 1 c . . .
H(85) H -0.0757(3) 0.4032(2) 0.6945(2) 0.034(1) Uiso 1.00 1 c . . .
H(86) H 0.0992(2) 0.3878(2) 0.7225(2) 0.0266(13) Uiso 1.00 1 c . . .
H(87) H 0.2015(3) 0.4995(2) 0.5508(2) 0.038(1) Uiso 1.00 1 c . . .
H(88) H 0.2633(3) 0.6133(2) 0.5345(2) 0.046(2) Uiso 1.00 1 c . . .
H(89) H 0.4059(3) 0.6557(2) 0.6066(2) 0.043(2) Uiso 1.00 1 c . . .
H(90) H 0.4919(3) 0.5821(2) 0.6923(2) 0.040(2) Uiso 1.00 1 c . . .
H(91) H 0.4294(3) 0.4682(2) 0.7096(2) 0.036(1) Uiso 1.00 1 c . . .
H(92) H 0.3458(3) 0.1635(2) 0.8555(2) 0.0277(13) Uiso 1.00 1 c . . .
H(93) H 0.4345(3) 0.0572(2) 0.8486(2) 0.036(1) Uiso 1.00 1 c . . .
H(94) H 0.6102(3) 0.0587(2) 0.8658(2) 0.040(1) Uiso 1.00 1 c . . .
H(95) H 0.6977(3) 0.1659(2) 0.8879(2) 0.040(1) Uiso 1.00 1 c . . .
H(96) H 0.6082(3) 0.2730(2) 0.8940(2) 0.031(1) Uiso 1.00 1 c . . .
H(97) H 0.3960(3) 0.2304(2) 0.9967(2) 0.033(1) Uiso 1.00 1 c . . .
H(98) H 0.2811(3) 0.2144(2) 1.0722(2) 0.040(2) Uiso 1.00 1 c . . .
H(99) H 0.1202(3) 0.2627(2) 1.0466(2) 0.044(2) Uiso 1.00 1 c . . .
H(100) H 0.0772(3) 0.3362(2) 0.9505(2) 0.043(2) Uiso 1.00 1 c . . .
H(101) H 0.1912(3) 0.3531(2) 0.8749(2) 0.034(1) Uiso 1.00 1 c . . .
H(102) H 0.4938(3) 0.4347(2) 0.8282(2) 0.041(2) Uiso 1.00 1 c . . .
H(103) H 0.6132(3) 0.5159(2) 0.8818(2) 0.050(2) Uiso 1.00 1 c . . .
H(104) H 0.6745(3) 0.5077(2) 0.9990(2) 0.048(2) Uiso 1.00 1 c . . .
H(105) H 0.6143(3) 0.4191(2) 1.0633(2) 0.046(2) Uiso 1.00 1 c . . .
H(106) H 0.4985(3) 0.3348(2) 1.0095(2) 0.041(1) Uiso 1.00 1 c . . .

loop_
_atom_site_aniso_label
_atom_site_aniso_U_11
_atom_site_aniso_U_22
_atom_site_aniso_U_33
_atom_site_aniso_U_12
_atom_site_aniso_U_13
_atom_site_aniso_U_23
Pd(1) 0.01942(13) 0.01557(13) 0.01672(13) -0.00329(9) 0.00303(10) -0.00032(9)
Pd(2) 0.01952(13) 0.01573(13) 0.01696(13) 0.00215(9) 0.00314(10) -0.00011(10)
Cl(1) 0.0338(5) 0.0206(4) 0.0297(5) -0.0078(3) 0.0080(4) 0.0030(3)
Cl(2) 0.0340(5) 0.0210(4) 0.0291(5) 0.0063(3) 0.0073(4) -0.0031(3)
P(1) 0.0221(5) 0.0184(4) 0.0177(4) -0.0042(3) 0.0026(3) 0.0005(3)
P(2) 0.0193(4) 0.0190(4) 0.0182(4) -0.0019(3) 0.0024(3) -0.0010(3)
P(3) 0.0199(4) 0.0195(4) 0.0183(4) 0.0011(3) 0.0031(3) 0.0011(3)
P(4) 0.0220(4) 0.0189(4) 0.0173(4) 0.0027(3) 0.0023(3) -0.0008(3)
N(1) 0.025(2) 0.028(2) 0.035(2) 0.0046(12) 0.0100(13) 0.0047(13)
N(2) 0.025(2) 0.026(2) 0.027(2) 0.0001(12) 0.0046(12) -0.0028(12)
N(3) 0.027(2) 0.024(2) 0.028(2) 0.0025(12) 0.0071(12) 0.0041(12)
N(4) 0.025(2) 0.028(2) 0.036(2) -0.0068(12) 0.0100(13) -0.0063(13)
C(1) 0.023(2) 0.020(2) 0.013(2) -0.0033(13) -0.0007(12) -0.0040(13)
C(2) 0.018(2) 0.018(2) 0.017(2) -0.0005(13) -0.0000(13) -0.0019(13)
C(3) 0.024(2) 0.023(2) 0.017(2) -0.002(1) 0.0057(13) -0.0022(13)
C(4) 0.029(2) 0.017(2) 0.016(2) -0.0026(13) 0.0061(13) -0.0021(13)
C(5) 0.028(2) 0.018(2) 0.017(2) 0.0048(13) 0.0008(13) -0.0011(13)
C(6) 0.022(2) 0.019(2) 0.015(2) -0.0008(13) -0.0002(13) -0.0039(13)
C(7) 0.022(2) 0.021(2) 0.024(2) -0.0037(13) 0.002(1) 0.005(1)
C(8) 0.027(2) 0.020(2) 0.019(2) 0.002(1) 0.008(1) -0.0038(13)
C(9) 0.033(2) 0.019(2) 0.020(2) -0.002(1) 0.009(1) -0.001(1)
C(10) 0.040(2) 0.019(2) 0.032(2) -0.007(2) 0.013(2) -0.004(2)
C(11) 0.052(3) 0.032(2) 0.032(2) -0.006(2) 0.002(2) 0.011(2)
C(12) 0.053(3) 0.019(2) 0.044(2) -0.006(2) 0.031(2) -0.001(2)
C(13) 0.022(2) 0.031(2) 0.054(3) 0.002(2) 0.018(2) 0.003(2)
C(14) 0.036(2) 0.040(2) 0.072(3) 0.003(2) 0.027(2) -0.006(2)
C(15) 0.057(3) 0.043(3) 0.117(5) 0.004(2) 0.056(3) -0.011(3)
C(16) 0.077(4) 0.042(3) 0.155(6) 0.028(3) 0.078(4) 0.028(4)
C(17) 0.059(3) 0.071(4) 0.112(5) 0.038(3) 0.047(3) 0.048(3)
C(18) 0.036(2) 0.055(3) 0.066(3) 0.021(2) 0.018(2) 0.024(2)
C(19) 0.027(2) 0.025(2) 0.028(2) -0.001(1) 0.008(2) -0.011(2)
C(20) 0.034(2) 0.043(2) 0.039(2) -0.002(2) 0.008(2) -0.000(2)
C(21) 0.035(2) 0.068(3) 0.047(3) -0.010(2) 0.018(2) -0.007(2)
C(22) 0.025(2) 0.061(3) 0.056(3) -0.002(2) 0.007(2) -0.018(2)
C(23) 0.035(2) 0.041(2) 0.043(2) 0.003(2) -0.001(2) -0.005(2)
C(24) 0.027(2) 0.033(2) 0.034(2) -0.003(2) 0.003(2) -0.002(2)
C(25) 0.026(2) 0.021(2) 0.013(2) -0.007(1) 0.0032(13) -0.0021(13)
C(26) 0.031(2) 0.025(2) 0.024(2) -0.006(2) 0.000(2) 0.001(1)
C(27) 0.027(2) 0.040(2) 0.033(2) -0.013(2) 0.003(2) 0.002(2)
C(28) 0.044(2) 0.024(2) 0.028(2) -0.015(2) 0.007(2) 0.002(2)
C(29) 0.042(2) 0.020(2) 0.023(2) -0.004(2) 0.008(2) 0.001(1)
C(30) 0.025(2) 0.026(2) 0.022(2) -0.002(1) 0.004(1) -0.002(1)
C(31) 0.031(2) 0.020(2) 0.018(2) -0.001(1) 0.006(1) 0.0037(13)
C(32) 0.041(2) 0.025(2) 0.020(2) -0.006(2) 0.006(2) 0.005(1)
C(33) 0.056(3) 0.020(2) 0.025(2) 0.000(2) 0.013(2) 0.000(2)
C(34) 0.052(3) 0.027(2) 0.032(2) 0.006(2) 0.022(2) 0.007(2)
C(35) 0.034(2) 0.042(2) 0.038(2) -0.003(2) 0.015(2) 0.003(2)
C(36) 0.032(2) 0.030(2) 0.025(2) -0.001(2) 0.009(2) 0.000(2)
C(37) 0.023(2) 0.023(2) 0.025(2) -0.006(1) 0.003(1) 0.005(1)
C(38) 0.034(2) 0.032(2) 0.033(2) 0.007(2) -0.002(2) 0.003(2)
C(39) 0.044(3) 0.033(2) 0.051(3) 0.011(2) 0.005(2) 0.000(2)
C(40) 0.033(2) 0.038(2) 0.050(3) 0.005(2) -0.005(2) 0.016(2)
C(41) 0.045(2) 0.044(2) 0.029(2) -0.001(2) -0.006(2) 0.006(2)
C(42) 0.038(2) 0.031(2) 0.028(2) 0.001(2) -0.002(2) 0.001(2)
C(43) 0.021(2) 0.015(2) 0.023(2) 0.0001(13) 0.0029(13) -0.0006(13)
C(44) 0.024(2) 0.018(2) 0.022(2) -0.0016(13) 0.001(1) 0.0012(13)
C(45) 0.029(2) 0.025(2) 0.029(2) 0.003(1) 0.010(2) 0.006(2)
C(46) 0.021(2) 0.030(2) 0.038(2) -0.003(1) -0.000(2) 0.006(2)
C(47) 0.029(2) 0.029(2) 0.028(2) -0.001(2) -0.006(2) 0.006(2)
C(48) 0.027(2) 0.027(2) 0.021(2) -0.003(1) 0.002(1) 0.001(1)
C(49) 0.025(2) 0.023(2) 0.019(2) -0.003(1) 0.006(1) -0.003(1)
C(50) 0.034(2) 0.030(2) 0.026(2) 0.002(2) 0.005(2) -0.007(2)
C(51) 0.032(2) 0.037(2) 0.031(2) 0.012(2) 0.004(2) 0.004(2)
C(52) 0.044(2) 0.021(2) 0.043(2) 0.004(2) 0.021(2) -0.003(2)
C(53) 0.040(2) 0.030(2) 0.040(2) -0.006(2) 0.004(2) -0.019(2)
C(54) 0.029(2) 0.033(2) 0.034(2) 0.002(2) -0.001(2) -0.007(2)
C(55) 0.023(2) 0.029(2) 0.015(2) -0.007(1) 0.0031(13) -0.003(1)
C(56) 0.029(2) 0.028(2) 0.023(2) -0.005(2) 0.006(1) -0.003(2)
C(57) 0.040(2) 0.034(2) 0.027(2) -0.011(2) 0.000(2) 0.005(2)
C(58) 0.046(3) 0.047(3) 0.027(2) -0.016(2) 0.007(2) 0.007(2)
C(59) 0.034(2) 0.064(3) 0.036(2) -0.008(2) 0.017(2) 0.002(2)
C(60) 0.026(2) 0.041(2) 0.030(2) 0.000(2) 0.007(2) -0.000(2)
C(61) 0.021(2) 0.018(2) 0.011(2) 0.0005(13) 0.0008(12) 0.0015(12)
C(62) 0.024(2) 0.022(2) 0.013(2) 0.0025(13) 0.0028(13) 0.0014(13)
C(63) 0.028(2) 0.018(2) 0.020(2) -0.0054(13) 0.001(1) 0.0008(13)
C(64) 0.031(2) 0.017(2) 0.016(2) 0.002(1) 0.004(1) 0.0028(13)
C(65) 0.024(2) 0.025(2) 0.016(2) 0.001(1) 0.0068(13) 0.0026(13)
C(66) 0.020(2) 0.020(2) 0.016(2) 0.0000(13) 0.0017(13) 0.0018(13)
C(67) 0.024(2) 0.022(2) 0.020(2) -0.004(1) 0.003(1) 0.0011(13)
C(68) 0.022(2) 0.019(2) 0.026(2) 0.0007(13) 0.004(1) -0.007(1)
C(69) 0.032(2) 0.020(2) 0.024(2) 0.003(1) 0.007(1) -0.002(1)
C(70) 0.038(2) 0.020(2) 0.039(2) 0.004(2) 0.015(2) 0.002(2)
C(71) 0.055(3) 0.034(2) 0.029(2) 0.006(2) 0.005(2) -0.012(2)
C(72) 0.052(3) 0.022(2) 0.041(2) 0.005(2) 0.024(2) -0.002(2)
C(73) 0.020(2) 0.026(2) 0.029(2) 0.001(1) 0.006(1) 0.009(2)
C(74) 0.027(2) 0.036(2) 0.034(2) -0.000(2) 0.001(2) 0.000(2)
C(75) 0.031(2) 0.048(3) 0.044(2) -0.006(2) -0.005(2) 0.002(2)
C(76) 0.025(2) 0.058(3) 0.053(3) 0.001(2) 0.008(2) 0.015(2)
C(77) 0.037(2) 0.064(3) 0.046(3) 0.009(2) 0.017(2) 0.002(2)
C(78) 0.029(2) 0.047(2) 0.035(2) 0.000(2) 0.007(2) -0.004(2)
C(79) 0.025(2) 0.030(2) 0.057(3) -0.005(2) 0.022(2) -0.006(2)
C(80) 0.038(2) 0.056(3) 0.064(3) -0.022(2) 0.019(2) -0.024(2)
C(81) 0.060(3) 0.070(4) 0.109(5) -0.042(3) 0.045(3) -0.046(3)
C(82) 0.077(4) 0.039(3) 0.152(6) -0.024(3) 0.078(4) -0.026(4)
C(83) 0.057(3) 0.042(3) 0.124(5) -0.003(2) 0.061(3) 0.011(3)
C(84) 0.039(2) 0.036(2) 0.078(3) -0.005(2) 0.031(2) -0.001(2)
C(85) 0.021(2) 0.026(2) 0.018(2) 0.005(1) 0.0024(13) 0.003(1)
C(86) 0.027(2) 0.037(2) 0.029(2) -0.001(2) 0.008(2) -0.002(2)
C(87) 0.033(2) 0.061(3) 0.038(2) 0.004(2) 0.016(2) -0.001(2)
C(88) 0.041(2) 0.052(3) 0.032(2) 0.017(2) 0.012(2) -0.009(2)
C(89) 0.041(2) 0.033(2) 0.026(2) 0.011(2) -0.005(2) -0.007(2)
C(90) 0.027(2) 0.032(2) 0.021(2) 0.007(2) 0.002(1) 0.003(2)
C(91) 0.022(2) 0.015(2) 0.023(2) -0.0005(13) 0.005(1) 0.0007(13)
C(92) 0.030(2) 0.026(2) 0.022(2) 0.001(1) 0.005(1) -0.002(1)
C(93) 0.029(2) 0.030(2) 0.026(2) 0.000(2) -0.006(2) -0.008(2)
C(94) 0.022(2) 0.027(2) 0.038(2) 0.000(1) -0.003(2) -0.007(2)
C(95) 0.026(2) 0.028(2) 0.031(2) -0.003(1) 0.010(2) -0.008(2)
C(96) 0.024(2) 0.022(2) 0.021(2) 0.000(1) 0.001(1) -0.0024(13)
C(97) 0.023(2) 0.022(2) 0.022(2) 0.0008(13) 0.009(1) 0.001(1)
C(98) 0.028(2) 0.027(2) 0.039(2) -0.002(2) -0.002(2) 0.008(2)
C(99) 0.040(2) 0.027(2) 0.046(2) 0.003(2) 0.007(2) 0.013(2)
C(100) 0.043(2) 0.019(2) 0.044(2) -0.003(2) 0.020(2) 0.003(2)
C(101) 0.033(2) 0.034(2) 0.035(2) -0.011(2) 0.006(2) -0.007(2)
C(102) 0.037(2) 0.028(2) 0.025(2) -0.003(2) 0.004(2) 0.005(2)
C(103) 0.029(2) 0.023(2) 0.013(2) 0.006(1) 0.0016(13) 0.0006(13)
C(104) 0.026(2) 0.026(2) 0.018(2) 0.003(1) 0.005(1) 0.002(1)
C(105) 0.041(2) 0.024(2) 0.024(2) 0.002(2) 0.006(2) -0.001(1)
C(106) 0.041(2) 0.029(2) 0.029(2) 0.015(2) 0.005(2) 0.001(2)
C(107) 0.029(2) 0.037(2) 0.035(2) 0.010(2) 0.002(2) -0.005(2)
C(108) 0.026(2) 0.028(2) 0.025(2) 0.002(1) 0.002(1) -0.004(1)
C(109) 0.029(2) 0.020(2) 0.017(2) -0.004(1) 0.0073(13) -0.0061(13)
C(110) 0.041(2) 0.020(2) 0.022(2) -0.000(2) 0.007(2) -0.004(1)
C(111) 0.054(3) 0.021(2) 0.024(2) -0.001(2) 0.011(2) -0.002(2)
C(112) 0.051(3) 0.028(2) 0.031(2) -0.008(2) 0.021(2) -0.009(2)
C(113) 0.030(2) 0.041(2) 0.036(2) -0.002(2) 0.012(2) -0.003(2)
C(114) 0.032(2) 0.031(2) 0.022(2) 0.002(2) 0.008(2) -0.001(2)
C(115) 0.022(2) 0.022(2) 0.026(2) 0.004(1) 0.001(1) -0.007(1)
C(116) 0.039(2) 0.035(2) 0.030(2) -0.009(2) 0.001(2) -0.001(2)
C(117) 0.046(3) 0.034(2) 0.047(3) -0.015(2) 0.008(2) 0.000(2)
C(118) 0.031(2) 0.041(2) 0.049(3) -0.003(2) -0.005(2) -0.016(2)
C(119) 0.040(2) 0.048(3) 0.027(2) 0.001(2) -0.005(2) -0.008(2)
C(120) 0.040(2) 0.035(2) 0.028(2) -0.002(2) -0.000(2) -0.002(2)

loop_
_geom_bond_atom_site_label_1
_geom_bond_atom_site_label_2
_geom_bond_distance
_geom_bond_publ_flag
_geom_bond_site_symmetry_1
_geom_bond_site_symmetry_2
Pd(1) Cl(1) 2.3992(8) yes . .
Pd(1) P(1) 2.3390(8) yes . .
Pd(1) P(2) 2.3350(8) yes . .
Pd(1) C(1) 2.027(3) yes . .
Pd(2) Cl(2) 2.3981(8) yes . .
Pd(2) P(3) 2.3346(8) yes . .
Pd(2) P(4) 2.3383(8) yes . .
Pd(2) C(61) 2.021(3) yes . .
P(1) C(25) 1.823(3) yes . .
P(1) C(31) 1.830(4) yes . .
P(1) C(37) 1.831(3) yes . .
P(2) C(43) 1.820(3) yes . .
P(2) C(49) 1.827(3) yes . .
P(2) C(55) 1.828(3) yes . .
P(3) C(85) 1.828(3) yes . .
P(3) C(91) 1.817(3) yes . .
P(3) C(97) 1.830(3) yes . .
P(4) C(103) 1.823(3) yes . .
P(4) C(109) 1.827(3) yes . .
P(4) C(115) 1.834(3) yes . .
N(1) C(7) 1.275(5) yes . .
N(1) C(13) 1.423(4) yes . .
N(2) C(8) 1.276(4) yes . .
N(2) C(19) 1.412(4) yes . .
N(3) C(67) 1.281(4) yes . .
N(3) C(73) 1.419(4) yes . .
N(4) C(68) 1.273(5) yes . .
N(4) C(79) 1.422(4) yes . .
C(1) C(2) 1.395(4) yes . .
C(1) C(6) 1.410(4) yes . .
C(2) C(3) 1.401(4) yes . .
C(2) C(7) 1.460(4) yes . .
C(3) C(4) 1.386(4) yes . .
C(3) H(1) 0.950(5) no . .
C(4) C(5) 1.403(5) yes . .
C(4) C(9) 1.534(4) yes . .
C(5) C(6) 1.397(4) yes . .
C(5) H(2) 0.950(4) no . .
C(6) C(8) 1.464(5) yes . .
C(7) H(3) 0.950(4) no . .
C(8) H(4) 0.950(5) no . .
C(9) C(10) 1.536(4) yes . .
C(9) C(11) 1.535(4) yes . .
C(9) C(12) 1.524(5) yes . .
C(10) H(5) 0.950(5) no . .
C(10) H(6) 0.950(4) no . .
C(10) H(7) 0.950(5) no . .
C(11) H(8) 0.950(5) no . .
C(11) H(9) 0.950(6) no . .
C(11) H(10) 0.950(5) no . .
C(12) H(11) 0.950(5) no . .
C(12) H(12) 0.950(5) no . .
C(12) H(13) 0.950(5) no . .
C(13) C(14) 1.387(6) yes . .
C(13) C(18) 1.388(6) yes . .
C(14) C(15) 1.391(6) yes . .
C(14) H(14) 0.950(6) no . .
C(15) C(16) 1.373(9) yes . .
C(15) H(15) 0.950(8) no . .
C(16) C(17) 1.356(9) yes . .
C(16) H(16) 0.950(7) no . .
C(17) C(18) 1.372(7) yes . .
C(17) H(17) 0.950(8) no . .
C(18) H(18) 0.950(6) no . .
C(19) C(20) 1.395(5) yes . .
C(19) C(24) 1.392(4) yes . .
C(20) C(21) 1.380(6) yes . .
C(20) H(19) 0.950(5) no . .
C(21) C(22) 1.372(6) yes . .
C(21) H(20) 0.950(6) no . .
C(22) C(23) 1.367(6) yes . .
C(22) H(21) 0.950(6) no . .
C(23) C(24) 1.384(5) yes . .
C(23) H(22) 0.950(5) no . .
C(24) H(23) 0.950(5) no . .
C(25) C(26) 1.387(5) yes . .
C(25) C(30) 1.389(4) yes . .
C(26) C(27) 1.396(5) yes . .
C(26) H(24) 0.950(5) no . .
C(27) C(28) 1.382(5) yes . .
C(27) H(25) 0.950(5) no . .
C(28) C(29) 1.385(5) yes . .
C(28) H(26) 0.950(5) no . .
C(29) C(30) 1.380(5) yes . .
C(29) H(27) 0.950(5) no . .
C(30) H(28) 0.950(5) no . .
C(31) C(32) 1.401(4) yes . .
C(31) C(36) 1.387(5) yes . .
C(32) C(33) 1.385(5) yes . .
C(32) H(29) 0.950(5) no . .
C(33) C(34) 1.378(5) yes . .
C(33) H(30) 0.950(5) no . .
C(34) C(35) 1.387(5) yes . .
C(34) H(31) 0.950(6) no . .
C(35) C(36) 1.392(5) yes . .
C(35) H(32) 0.950(5) no . .
C(36) H(33) 0.950(5) no . .
C(37) C(38) 1.382(5) yes . .
C(37) C(42) 1.393(4) yes . .
C(38) C(39) 1.391(5) yes . .
C(38) H(34) 0.950(5) no . .
C(39) C(40) 1.383(5) yes . .
C(39) H(35) 0.950(6) no . .
C(40) C(41) 1.369(6) yes . .
C(40) H(36) 0.950(5) no . .
C(41) C(42) 1.381(5) yes . .
C(41) H(37) 0.950(5) no . .
C(42) H(38) 0.950(5) no . .
C(43) C(44) 1.402(5) yes . .
C(43) C(48) 1.391(4) yes . .
C(44) C(45) 1.386(4) yes . .
C(44) H(39) 0.950(4) no . .
C(45) C(46) 1.371(4) yes . .
C(45) H(40) 0.950(5) no . .
C(46) C(47) 1.384(5) yes . .
C(46) H(41) 0.950(5) no . .
C(47) C(48) 1.374(5) yes . .
C(47) H(42) 0.950(4) no . .
C(48) H(43) 0.950(5) no . .
C(49) C(50) 1.388(4) yes . .
C(49) C(54) 1.394(4) yes . .
C(50) C(51) 1.381(5) yes . .
C(50) H(44) 0.950(5) no . .
C(51) C(52) 1.383(5) yes . .
C(51) H(45) 0.950(5) no . .
C(52) C(53) 1.371(5) yes . .
C(52) H(46) 0.950(5) no . .
C(53) C(54) 1.381(5) yes . .
C(53) H(47) 0.950(5) no . .
C(54) H(48) 0.950(5) no . .
C(55) C(56) 1.401(4) yes . .
C(55) C(60) 1.382(5) yes . .
C(56) C(57) 1.381(5) yes . .
C(56) H(49) 0.950(5) no . .
C(57) C(58) 1.375(6) yes . .
C(57) H(50) 0.950(5) no . .
C(58) C(59) 1.375(6) yes . .
C(58) H(51) 0.950(6) no . .
C(59) C(60) 1.391(6) yes . .
C(59) H(52) 0.950(6) no . .
C(60) H(53) 0.950(5) no . .
C(61) C(62) 1.411(4) yes . .
C(61) C(66) 1.401(4) yes . .
C(62) C(63) 1.401(4) yes . .
C(62) C(67) 1.465(5) yes . .
C(63) C(64) 1.396(5) yes . .
C(63) H(54) 0.950(4) no . .
C(64) C(65) 1.397(4) yes . .
C(64) C(69) 1.526(5) yes . .
C(65) C(66) 1.395(4) yes . .
C(65) H(55) 0.950(5) no . .
C(66) C(68) 1.469(4) yes . .
C(67) H(56) 0.950(5) no . .
C(68) H(57) 0.950(4) no . .
C(69) C(70) 1.538(5) yes . .
C(69) C(71) 1.536(5) yes . .
C(69) C(72) 1.524(5) yes . .
C(70) H(58) 0.950(5) no . .
C(70) H(59) 0.950(5) no . .
C(70) H(60) 0.950(4) no . .
C(71) H(61) 0.950(6) no . .
C(71) H(62) 0.950(5) no . .
C(71) H(63) 0.950(5) no . .
C(72) H(64) 0.950(5) no . .
C(72) H(65) 0.950(5) no . .
C(72) H(66) 0.950(5) no . .
C(73) C(74) 1.387(4) yes . .
C(73) C(78) 1.390(5) yes . .
C(74) C(75) 1.384(5) yes . .
C(74) H(67) 0.950(5) no . .
C(75) C(76) 1.372(6) yes . .
C(75) H(68) 0.950(5) no . .
C(76) C(77) 1.369(5) yes . .
C(76) H(69) 0.950(6) no . .
C(77) C(78) 1.385(5) yes . .
C(77) H(70) 0.950(6) no . .
C(78) H(71) 0.950(5) no . .
C(79) C(80) 1.391(6) yes . .
C(79) C(84) 1.384(6) yes . .
C(80) C(81) 1.368(7) yes . .
C(80) H(72) 0.950(6) no . .
C(81) C(82) 1.358(9) yes . .
C(81) H(73) 0.950(8) no . .
C(82) C(83) 1.371(9) yes . .
C(82) H(74) 0.950(7) no . .
C(83) C(84) 1.384(6) yes . .
C(83) H(75) 0.950(8) no . .
C(84) H(76) 0.950(6) no . .
C(85) C(86) 1.384(5) yes . .
C(85) C(90) 1.398(5) yes . .
C(86) C(87) 1.382(5) yes . .
C(86) H(77) 0.950(5) no . .
C(87) C(88) 1.376(6) yes . .
C(87) H(78) 0.950(6) no . .
C(88) C(89) 1.378(6) yes . .
C(88) H(79) 0.950(6) no . .
C(89) C(90) 1.393(5) yes . .
C(89) H(80) 0.950(5) no . .
C(90) H(81) 0.950(5) no . .
C(91) C(92) 1.399(4) yes . .
C(91) C(96) 1.404(5) yes . .
C(92) C(93) 1.370(5) yes . .
C(92) H(82) 0.950(5) no . .
C(93) C(94) 1.381(5) yes . .
C(93) H(83) 0.950(4) no . .
C(94) C(95) 1.375(4) yes . .
C(94) H(84) 0.950(5) no . .
C(95) C(96) 1.381(4) yes . .
C(95) H(85) 0.950(5) no . .
C(96) H(86) 0.950(4) no . .
C(97) C(98) 1.391(4) yes . .
C(97) C(102) 1.388(4) yes . .
C(98) C(99) 1.377(5) yes . .
C(98) H(87) 0.950(5) no . .
C(99) C(100) 1.376(5) yes . .
C(99) H(88) 0.950(5) no . .
C(100) C(101) 1.377(5) yes . .
C(100) H(89) 0.950(5) no . .
C(101) C(102) 1.387(5) yes . .
C(101) H(90) 0.950(5) no . .
C(102) H(91) 0.950(5) no . .
C(103) C(104) 1.394(4) yes . .
C(103) C(108) 1.383(5) yes . .
C(104) C(105) 1.382(5) yes . .
C(104) H(92) 0.950(5) no . .
C(105) C(106) 1.379(5) yes . .
C(105) H(93) 0.950(5) no . .
C(106) C(107) 1.381(5) yes . .
C(106) H(94) 0.950(5) no . .
C(107) C(108) 1.394(5) yes . .
C(107) H(95) 0.950(5) no . .
C(108) H(96) 0.950(5) no . .
C(109) C(110) 1.398(4) yes . .
C(109) C(114) 1.390(5) yes . .
C(110) C(111) 1.388(5) yes . .
C(110) H(97) 0.950(5) no . .
C(111) C(112) 1.376(5) yes . .
C(111) H(98) 0.950(5) no . .
C(112) C(113) 1.387(5) yes . .
C(112) H(99) 0.950(6) no . .
C(113) C(114) 1.384(5) yes . .
C(113) H(100) 0.950(5) no . .
C(114) H(101) 0.950(4) no . .
C(115) C(116) 1.390(5) yes . .
C(115) C(120) 1.392(4) yes . .
C(116) C(117) 1.380(5) yes . .
C(116) H(102) 0.950(5) no . .
C(117) C(118) 1.377(5) yes . .
C(117) H(103) 0.950(6) no . .
C(118) C(119) 1.367(6) yes . .
C(118) H(104) 0.950(5) no . .
C(119) C(120) 1.383(5) yes . .
C(119) H(105) 0.950(5) no . .
C(120) H(106) 0.950(5) no . .
